data_7247443
loop_
_publ_author_name
'Dubey, Ritesh'
'Singh, Sandeep'

_publ_section_title
;
 Dichlorosubstitution as a steering tool in hydrogen bonded cocrystals:
 the nature of rigid and flexible coformers in crystal structures
;
_journal_issue 40
_journal_name_full CrystEngComm
_journal_page_first 5697
_journal_page_last 5705
_journal_paper_doi 10.1039/D3CE00672G
_journal_volume 25
_journal_year 2023
_chemical_formula_sum 'C22 H16 Cl4 N2 O2'
_chemical_formula_weight 482.17
_space_group_crystal_system monoclinic
_space_group_IT_number 14
_space_group_name_Hall '-P 2ybc'
_space_group_name_H-M_alt 'P 1 21/c 1'
_atom_sites_solution_hydrogens geom
_audit_creation_method SHELXL-2018/3
_audit_update_record
;
2023-06-27 deposited with the CCDC.	2023-08-28 downloaded from the CCDC.
;
_cell_angle_alpha 90
_cell_angle_beta 109.811(8)
_cell_angle_gamma 90
_cell_formula_units_Z 4
_cell_length_a 11.404(8)
_cell_length_b 12.721(8)
_cell_length_c 15.241(11)
_cell_measurement_reflns_used 7406
_cell_measurement_temperature 150(2)
_cell_measurement_theta_max 33.8
_cell_measurement_theta_min 1.9
_cell_volume 2080(2)
_computing_structure_refinement 'SHELXL-2018/3 (Sheldrick, 2018)'
_diffrn_ambient_temperature 150(2)
_diffrn_measured_fraction_theta_full 0.998
_diffrn_measured_fraction_theta_max 0.998
_diffrn_measurement_device_type 'Rigaku Mercury375R (2x2 bin mode)'
_diffrn_radiation_type MoK\a
_diffrn_radiation_wavelength 0.71073
_diffrn_reflns_av_R_equivalents 0.0973
_diffrn_reflns_av_unetI/netI 0.0557
_diffrn_reflns_Laue_measured_fraction_full 0.998
_diffrn_reflns_Laue_measured_fraction_max 0.998
_diffrn_reflns_limit_h_max 14
_diffrn_reflns_limit_h_min -14
_diffrn_reflns_limit_k_max 15
_diffrn_reflns_limit_k_min -15
_diffrn_reflns_limit_l_max 18
_diffrn_reflns_limit_l_min -18
_diffrn_reflns_number 18584
_diffrn_reflns_point_group_measured_fraction_full 0.998
_diffrn_reflns_point_group_measured_fraction_max 0.998
_diffrn_reflns_theta_full 25.242
_diffrn_reflns_theta_max 25.994
_diffrn_reflns_theta_min 1.898
_exptl_absorpt_coefficient_mu 0.592
_exptl_crystal_density_diffrn 1.540
_exptl_crystal_description Plate
_exptl_crystal_F_000 984
_refine_diff_density_max 0.273
_refine_diff_density_min -0.365
_refine_diff_density_rms 0.061
_refine_ls_extinction_method none
_refine_ls_goodness_of_fit_ref 1.085
_refine_ls_hydrogen_treatment mixed
_refine_ls_matrix_type full
_refine_ls_number_parameters 275
_refine_ls_number_reflns 4077
_refine_ls_number_restraints 0
_refine_ls_restrained_S_all 1.085
_refine_ls_R_factor_all 0.0433
_refine_ls_R_factor_gt 0.0397
_refine_ls_shift/su_max 0.002
_refine_ls_shift/su_mean 0.000
_refine_ls_structure_factor_coef Fsqd
_refine_ls_weighting_details 'w=1/[\s^2^(Fo^2^)+(0.0398P)^2^+0.8700P] where P=(Fo^2^+2Fc^2^)/3'
_refine_ls_weighting_scheme calc
_refine_ls_wR_factor_gt 0.1051
_refine_ls_wR_factor_ref 0.1084
_reflns_Friedel_coverage 0.000
_reflns_number_gt 3757
_reflns_number_total 4077
_reflns_threshold_expression 'I > 2\s(I)'
_cod_data_source_file d3ce00672g1.cif
_cod_data_source_block datam_CCDC1
_cod_depositor_comments 'Adding full bibliography for 7247442--7247454.cif.'
_cod_original_sg_symbol_H-M 'P 21/c'
_cod_database_code 7247443
_shelx_shelxl_version_number 2018/3
_shelx_space_group_comment
;
The symmetry employed for this shelxl refinement is uniquely defined
by the following loop, which should always be used as a source of
symmetry information in preference to the above space-group names.
They are only intended as comments.
;

loop_
_space_group_symop_operation_xyz
'x, y, z'
'-x, y+1/2, -z+1/2'
'-x, -y, -z'
'x, -y-1/2, z-1/2'

loop_
_atom_site_label
_atom_site_type_symbol
_atom_site_fract_x
_atom_site_fract_y
_atom_site_fract_z
_atom_site_U_iso_or_equiv
_atom_site_adp_type
_atom_site_occupancy
_atom_site_site_symmetry_order
_atom_site_calc_flag
_atom_site_refinement_flags_posn
_atom_site_refinement_flags_adp
_atom_site_refinement_flags_occupancy
_atom_site_disorder_assembly
_atom_site_disorder_group
C1 C -0.03010(17) 0.31110(14) 0.26128(12) 0.0260(4) Uani 1 1 d . . . . .
C2 C -0.10340(16) 0.30681(14) 0.16697(12) 0.0248(4) Uani 1 1 d . . . . .
C3 C -0.08653(18) 0.38085(15) 0.10543(13) 0.0287(4) Uani 1 1 d . . . . .
C4 C -0.0011(2) 0.46093(16) 0.13529(15) 0.0369(5) Uani 1 1 d . . . . .
H4 H 0.008396 0.511941 0.092658 0.044 Uiso 1 1 calc R U . . .
C5 C 0.0707(2) 0.46547(16) 0.22878(15) 0.0375(5) Uani 1 1 d . . . . .
H5 H 0.130335 0.520119 0.250487 0.045 Uiso 1 1 calc R U . . .
C6 C 0.05691(19) 0.39145(16) 0.29118(13) 0.0325(4) Uani 1 1 d . . . . .
H6 H 0.107419 0.395655 0.355059 0.039 Uiso 1 1 calc R U . . .
C7 C 0.52594(18) 0.43391(14) 1.21674(12) 0.0258(4) Uani 1 1 d . . . . .
C8 C 0.60019(17) 0.43881(14) 1.31085(12) 0.0249(4) Uani 1 1 d . . . . .
C9 C 0.57391(17) 0.51240(15) 1.36858(12) 0.0272(4) Uani 1 1 d . . . . .
C10 C 0.47678(19) 0.58248(16) 1.33429(14) 0.0337(4) Uani 1 1 d . . . . .
H10 H 0.460390 0.633444 1.374213 0.040 Uiso 1 1 calc R U . . .
C11 C 0.40404(19) 0.57779(16) 1.24185(14) 0.0351(4) Uani 1 1 d . . . . .
H11 H 0.336989 0.625826 1.217804 0.042 Uiso 1 1 calc R U . . .
C12 C 0.42750(18) 0.50366(15) 1.18328(13) 0.0302(4) Uani 1 1 d . . . . .
H12 H 0.375670 0.500637 1.119664 0.036 Uiso 1 1 calc R U . . .
C13 C 0.1772(2) 0.23210(19) 0.54000(15) 0.0438(5) Uani 1 1 d . . . . .
H13 H 0.203684 0.182313 0.504165 0.053 Uiso 1 1 calc R U . . .
C14 C 0.2486(2) 0.24420(18) 0.63261(14) 0.0400(5) Uani 1 1 d . . . . .
H14 H 0.322621 0.204241 0.658843 0.048 Uiso 1 1 calc R U . . .
C15 C 0.21159(17) 0.31505(14) 0.68719(12) 0.0248(4) Uani 1 1 d . . . . .
C16 C 0.10365(18) 0.37133(16) 0.64297(13) 0.0318(4) Uani 1 1 d . . . . .
H16 H 0.074570 0.421545 0.676940 0.038 Uiso 1 1 calc R U . . .
C17 C 0.03849(19) 0.35461(16) 0.54993(14) 0.0342(4) Uani 1 1 d . . . . .
H17 H -0.035338 0.394116 0.521368 0.041 Uiso 1 1 calc R U . . .
C18 C 0.35039(19) 0.43555(16) 0.92505(13) 0.0315(4) Uani 1 1 d . . . . .
H18 H 0.343497 0.499556 0.955045 0.038 Uiso 1 1 calc R U . . .
C19 C 0.27781(18) 0.42322(15) 0.83279(12) 0.0280(4) Uani 1 1 d . . . . .
H19 H 0.222961 0.477726 0.800867 0.034 Uiso 1 1 calc R U . . .
C20 C 0.28532(17) 0.33054(14) 0.78670(12) 0.0249(4) Uani 1 1 d . . . . .
C21 C 0.3679(2) 0.25450(16) 0.83867(13) 0.0341(4) Uani 1 1 d . . . . .
H21 H 0.376271 0.189450 0.810766 0.041 Uiso 1 1 calc R U . . .
C22 C 0.4370(2) 0.27390(17) 0.93041(14) 0.0371(5) Uani 1 1 d . . . . .
H22 H 0.493129 0.221059 0.964152 0.045 Uiso 1 1 calc R U . . .
N1 N 0.07382(16) 0.28581(14) 0.49802(11) 0.0335(4) Uani 1 1 d . . . . .
N2 N 0.42969(16) 0.36312(14) 0.97476(11) 0.0329(4) Uani 1 1 d . . . . .
O1 O -0.04699(14) 0.23655(11) 0.31818(9) 0.0324(3) Uani 1 1 d . . . . .
H1 H -0.008(2) 0.2524(12) 0.3729(18) 0.049 Uiso 1 1 calc R U . . .
O2 O 0.55490(14) 0.36102(11) 1.16365(10) 0.0340(3) Uani 1 1 d . . . . .
H2 H 0.516(2) 0.3705(13) 1.112(2) 0.051 Uiso 1 1 calc R U . . .
Cl1 Cl -0.21068(4) 0.20731(4) 0.12843(3) 0.03356(14) Uani 1 1 d . . . . .
Cl2 Cl -0.17438(5) 0.37291(4) -0.01201(3) 0.03941(15) Uani 1 1 d . . . . .
Cl3 Cl 0.72445(5) 0.35445(4) 1.35111(4) 0.03879(15) Uani 1 1 d . . . . .
Cl4 Cl 0.66454(5) 0.51812(4) 1.48551(3) 0.04039(15) Uani 1 1 d . . . . .

loop_
_atom_site_aniso_label
_atom_site_aniso_U_11
_atom_site_aniso_U_22
_atom_site_aniso_U_33
_atom_site_aniso_U_23
_atom_site_aniso_U_13
_atom_site_aniso_U_12
C1 0.0275(9) 0.0256(9) 0.0242(9) -0.0019(7) 0.0078(7) 0.0034(7)
C2 0.0243(9) 0.0227(8) 0.0267(9) -0.0042(7) 0.0078(7) 0.0002(7)
C3 0.0321(10) 0.0310(9) 0.0224(9) -0.0007(7) 0.0083(7) 0.0055(8)
C4 0.0474(12) 0.0313(10) 0.0378(11) 0.0008(8) 0.0222(9) -0.0029(9)
C5 0.0402(12) 0.0347(11) 0.0413(12) -0.0122(9) 0.0187(9) -0.0128(9)
C6 0.0328(10) 0.0370(10) 0.0262(10) -0.0100(8) 0.0079(8) -0.0043(8)
C7 0.0272(9) 0.0257(9) 0.0246(9) 0.0008(7) 0.0086(7) -0.0023(7)
C8 0.0235(9) 0.0239(9) 0.0252(9) 0.0035(7) 0.0053(7) -0.0003(7)
C9 0.0287(9) 0.0313(9) 0.0195(9) 0.0009(7) 0.0053(7) -0.0033(7)
C10 0.0359(11) 0.0358(10) 0.0300(10) -0.0027(8) 0.0120(8) 0.0058(8)
C11 0.0314(10) 0.0407(11) 0.0306(10) 0.0043(8) 0.0070(8) 0.0109(9)
C12 0.0282(9) 0.0370(10) 0.0214(9) 0.0035(7) 0.0031(7) 0.0029(8)
C13 0.0422(13) 0.0576(14) 0.0273(11) -0.0116(10) 0.0061(9) 0.0090(10)
C14 0.0361(11) 0.0496(13) 0.0287(11) -0.0073(9) 0.0037(8) 0.0131(9)
C15 0.0238(9) 0.0287(9) 0.0215(9) 0.0005(7) 0.0071(7) -0.0035(7)
C16 0.0311(10) 0.0349(10) 0.0271(10) -0.0014(8) 0.0070(8) 0.0033(8)
C17 0.0283(10) 0.0409(11) 0.0288(10) 0.0022(8) 0.0036(8) 0.0011(8)
C18 0.0354(10) 0.0342(10) 0.0261(10) -0.0052(8) 0.0120(8) -0.0035(8)
C19 0.0290(10) 0.0313(9) 0.0239(9) 0.0000(7) 0.0093(7) 0.0003(7)
C20 0.0229(8) 0.0303(9) 0.0215(9) -0.0011(7) 0.0076(7) -0.0034(7)
C21 0.0383(11) 0.0339(10) 0.0260(10) -0.0028(8) 0.0056(8) 0.0047(9)
C22 0.0387(11) 0.0410(11) 0.0269(10) 0.0027(8) 0.0048(8) 0.0059(9)
N1 0.0315(9) 0.0447(10) 0.0224(8) 0.0001(7) 0.0067(7) -0.0055(7)
N2 0.0331(9) 0.0432(10) 0.0205(8) -0.0022(7) 0.0067(7) -0.0034(7)
O1 0.0401(8) 0.0319(7) 0.0201(6) 0.0005(5) 0.0036(6) -0.0033(6)
O2 0.0386(8) 0.0345(8) 0.0240(7) -0.0040(5) 0.0040(6) 0.0058(6)
Cl1 0.0311(3) 0.0343(3) 0.0293(3) -0.00283(18) 0.00253(19) -0.00754(18)
Cl2 0.0455(3) 0.0451(3) 0.0234(3) 0.00554(19) 0.0062(2) 0.0093(2)
Cl3 0.0352(3) 0.0362(3) 0.0341(3) -0.00043(19) -0.0025(2) 0.0113(2)
Cl4 0.0448(3) 0.0477(3) 0.0210(2) -0.0031(2) 0.0012(2) 0.0025(2)

loop_
_atom_type_symbol
_atom_type_description
_atom_type_scat_dispersion_real
_atom_type_scat_dispersion_imag
_atom_type_scat_source
C C 0.0033 0.0016 'International Tables Vol C Tables 4.2.6.8 and 6.1.1.4'
H H 0.0000 0.0000 'International Tables Vol C Tables 4.2.6.8 and 6.1.1.4'
N N 0.0061 0.0033 'International Tables Vol C Tables 4.2.6.8 and 6.1.1.4'
O O 0.0106 0.0060 'International Tables Vol C Tables 4.2.6.8 and 6.1.1.4'
Cl Cl 0.1484 0.1585 'International Tables Vol C Tables 4.2.6.8 and 6.1.1.4'

loop_
_geom_angle_atom_site_label_1
_geom_angle_atom_site_label_2
_geom_angle_atom_site_label_3
_geom_angle
_geom_angle_site_symmetry_1
_geom_angle_site_symmetry_3
_geom_angle_publ_flag
O1 C1 C6 123.42(17) . . ?
O1 C1 C2 118.04(17) . . ?
C6 C1 C2 118.53(17) . . ?
C3 C2 C1 119.80(17) . . ?
C3 C2 Cl1 120.95(15) . . ?
C1 C2 Cl1 119.23(14) . . ?
C4 C3 C2 121.58(18) . . ?
C4 C3 Cl2 118.78(15) . . ?
C2 C3 Cl2 119.64(15) . . ?
C3 C4 C5 118.50(18) . . ?
C3 C4 H4 120.8 . . ?
C5 C4 H4 120.8 . . ?
C4 C5 C6 120.91(19) . . ?
C4 C5 H5 119.5 . . ?
C6 C5 H5 119.5 . . ?
C5 C6 C1 120.66(19) . . ?
C5 C6 H6 119.7 . . ?
C1 C6 H6 119.7 . . ?
O2 C7 C12 123.66(17) . . ?
O2 C7 C8 117.49(17) . . ?
C12 C7 C8 118.84(17) . . ?
C9 C8 C7 119.70(17) . . ?
C9 C8 Cl3 121.71(14) . . ?
C7 C8 Cl3 118.57(14) . . ?
C10 C9 C8 121.00(17) . . ?
C10 C9 Cl4 119.02(15) . . ?
C8 C9 Cl4 119.98(15) . . ?
C11 C10 C9 119.28(18) . . ?
C11 C10 H10 120.4 . . ?
C9 C10 H10 120.4 . . ?
C10 C11 C12 120.62(18) . . ?
C10 C11 H11 119.7 . . ?
C12 C11 H11 119.7 . . ?
C11 C12 C7 120.54(18) . . ?
C11 C12 H12 119.7 . . ?
C7 C12 H12 119.7 . . ?
N1 C13 C14 123.9(2) . . ?
N1 C13 H13 118.1 . . ?
C14 C13 H13 118.1 . . ?
C13 C14 C15 119.5(2) . . ?
C13 C14 H14 120.2 . . ?
C15 C14 H14 120.2 . . ?
C16 C15 C14 116.43(18) . . ?
C16 C15 C20 122.23(17) . . ?
C14 C15 C20 121.33(17) . . ?
C17 C16 C15 120.12(18) . . ?
C17 C16 H16 119.9 . . ?
C15 C16 H16 119.9 . . ?
N1 C17 C16 123.21(19) . . ?
N1 C17 H17 118.4 . . ?
C16 C17 H17 118.4 . . ?
N2 C18 C19 123.96(18) . . ?
N2 C18 H18 118.0 . . ?
C19 C18 H18 118.0 . . ?
C18 C19 C20 119.59(18) . . ?
C18 C19 H19 120.2 . . ?
C20 C19 H19 120.2 . . ?
C19 C20 C21 116.54(17) . . ?
C19 C20 C15 121.40(17) . . ?
C21 C20 C15 122.05(17) . . ?
C22 C21 C20 119.83(18) . . ?
C22 C21 H21 120.1 . . ?
C20 C21 H21 120.1 . . ?
N2 C22 C21 123.60(19) . . ?
N2 C22 H22 118.2 . . ?
C21 C22 H22 118.2 . . ?
C13 N1 C17 116.83(17) . . ?
C18 N2 C22 116.48(17) . . ?
C1 O1 H1 109.5 . . ?
C7 O2 H2 109.5 . . ?

loop_
_geom_bond_atom_site_label_1
_geom_bond_atom_site_label_2
_geom_bond_distance
_geom_bond_site_symmetry_2
_geom_bond_publ_flag
C1 O1 1.342(2) . ?
C1 C6 1.390(3) . ?
C1 C2 1.398(3) . ?
C2 C3 1.388(3) . ?
C2 Cl1 1.7195(19) . ?
C3 C4 1.376(3) . ?
C3 Cl2 1.733(2) . ?
C4 C5 1.383(3) . ?
C4 H4 0.9500 . ?
C5 C6 1.385(3) . ?
C5 H5 0.9500 . ?
C6 H6 0.9500 . ?
C7 O2 1.343(2) . ?
C7 C12 1.386(3) . ?
C7 C8 1.398(3) . ?
C8 C9 1.385(3) . ?
C8 Cl3 1.717(2) . ?
C9 C10 1.379(3) . ?
C9 Cl4 1.732(2) . ?
C10 C11 1.373(3) . ?
C10 H10 0.9500 . ?
C11 C12 1.385(3) . ?
C11 H11 0.9500 . ?
C12 H12 0.9500 . ?
C13 N1 1.325(3) . ?
C13 C14 1.378(3) . ?
C13 H13 0.9500 . ?
C14 C15 1.386(3) . ?
C14 H14 0.9500 . ?
C15 C16 1.385(3) . ?
C15 C20 1.477(3) . ?
C16 C17 1.376(3) . ?
C16 H16 0.9500 . ?
C17 N1 1.331(3) . ?
C17 H17 0.9500 . ?
C18 N2 1.333(3) . ?
C18 C19 1.378(3) . ?
C18 H18 0.9500 . ?
C19 C20 1.390(3) . ?
C19 H19 0.9500 . ?
C20 C21 1.394(3) . ?
C21 C22 1.375(3) . ?
C21 H21 0.9500 . ?
C22 N2 1.338(3) . ?
C22 H22 0.9500 . ?
O1 H1 0.83(3) . ?
O2 H2 0.78(3) . ?
